data_2006213
loop_
_publ_author_name
'Parvez, Masood'
'Sabir, Aaliya P.'

_publ_section_title
;
 Clemizole Tetrachlorocuprate(II) and Clemizole
 Tetrachlorocobaltate(II)
;
_journal_issue 6
_journal_name_full 'Acta Crystallographica Section C'
_journal_page_first 675
_journal_page_last 677
_journal_paper_doi 10.1107/S0108270196015922
_journal_volume 53
_journal_year 1997
_chemical_formula_analytical 'C19 H22 Cl5 Cu N3 '
_chemical_formula_moiety '[C19 H22 Cl N3][Cu Cl4]'
_chemical_formula_structural '[C19 H22 Cl N3][Cu Cl4]'
_chemical_formula_sum 'C19 H22 Cl5 Cu N3'
_chemical_formula_weight 533.21
_space_group_IT_number 2
_symmetry_cell_setting triclinic
_symmetry_space_group_name_Hall '-P 1'
_symmetry_space_group_name_H-M 'P -1'
_cell_angle_alpha 93.53(3)
_cell_angle_beta 117.14(4)
_cell_angle_gamma 85.03(3)
_cell_formula_units_Z 2
_cell_length_a 9.595(5)
_cell_length_b 14.008(4)
_cell_length_c 9.413(5)
_cell_measurement_reflns_used 21
_cell_measurement_temperature 296
_cell_measurement_theta_max 15.0
_cell_measurement_theta_min 10.0
_cell_volume 1121.3(10)
_computing_cell_refinement 'MSC/AFC Diffractometer Control Software'
_computing_data_collection
;MSC/AFC Diffractometer Control Software (Molecular Structure Corporation,
1988)
;
_computing_data_reduction 'TEXSAN (Molecular Structure Corporation, 1995)'
_computing_molecular_graphics 'ORTEPII (Johnson, 1976)'
_computing_publication_material TEXSAN
_computing_structure_refinement TEXSAN
_computing_structure_solution 'SAPI91 (Fan, 1991)'
_diffrn_ambient_temperature 296
_diffrn_measurement_device 'Rigaku AFC-6S'
_diffrn_measurement_method '\w/2\q scans'
_diffrn_radiation_monochromator graphite
_diffrn_radiation_source 'X-ray tube'
_diffrn_radiation_type 'Mo K\a'
_diffrn_radiation_wavelength 0.71069
_diffrn_reflns_av_R_equivalents 0.0327
_diffrn_reflns_limit_h_max 11
_diffrn_reflns_limit_h_min 0
_diffrn_reflns_limit_k_max 16
_diffrn_reflns_limit_k_min -16
_diffrn_reflns_limit_l_max 9
_diffrn_reflns_limit_l_min -11
_diffrn_reflns_number 4228
_diffrn_reflns_theta_max 25.0
_diffrn_reflns_theta_min 2.0
_diffrn_standards_decay_% 0.78
_diffrn_standards_interval_count 200
_diffrn_standards_number 3
_exptl_absorpt_coefficient_mu 1.581
_exptl_absorpt_correction_T_max 0.81
_exptl_absorpt_correction_T_min 0.72
_exptl_absorpt_correction_type ' empirical (North, Phillips & Mathews, 1968) '
_exptl_absorpt_process_details ' \y-scan (3 reflections) '
_exptl_crystal_colour orange
_exptl_crystal_density_diffrn 1.579
_exptl_crystal_density_meas ?
_exptl_crystal_description prismatic
_exptl_crystal_F_000 542
_exptl_crystal_size_max 0.30
_exptl_crystal_size_mid 0.20
_exptl_crystal_size_min 0.13
_refine_diff_density_max 0.42
_refine_diff_density_min -0.56
_refine_ls_extinction_method none
_refine_ls_goodness_of_fit_all 1.89
_refine_ls_goodness_of_fit_obs 1.96
_refine_ls_hydrogen_treatment 'Geometrically idealized with C-H and N-H 0.95 \%A'
_refine_ls_matrix_type full
_refine_ls_number_parameters 253
_refine_ls_number_reflns 3963
_refine_ls_number_restraints 0
_refine_ls_R_factor_all 0.0834
_refine_ls_R_factor_obs .0572
_refine_ls_shift/esd_max 0.007
_refine_ls_structure_factor_coef Fsqd
_refine_ls_weighting_details 'w = 1/[\s^2^(Fo) + 0.010(Fo^2^)]'
_refine_ls_weighting_scheme calc
_refine_ls_wR_factor_all 0.0942
_refine_ls_wR_factor_obs .0747
_reflns_number_observed 2420
_reflns_number_total 3971
_reflns_observed_criterion '[I > 2.0\s(I)]'
_cod_data_source_file fg1248.cif
_cod_data_source_block 1
_cod_depositor_comments
;
The following automatic conversions were performed:

'_atom_site_thermal_displace_type' tag value 'Uij' was replaced with
'Uani' value 50 times.

Automatic conversion script
Id: cif_fix_values 1646 2011-03-28 12:23:43Z adriana 

The following automatic conversions were performed:

'_exptl_crystal_density_meas' value ' not measured ' was changed to
'?' - the value is perceived as not measured.

Automatic conversion script
Id: cif_fix_values 3008 2015-01-20 13:52:24Z robertas 

The following automatic conversions were performed:

'_refine_ls_weighting_scheme' value 'w = 1/[\s^2^(Fo) + 0.010(Fo^2^)]
' was changed to 'calc'. New tag '_refine_ls_weighting_details' was
created. The value of the new tag was set to 'w = 1/[\s^2^(Fo) +
0.010(Fo^2^)]'.

Automatic conversion script
Id: cif_fix_values 3143 2015-03-26 13:38:13Z robertas 
;
_cod_original_sg_symbol_H-M 'P -1       '
_cod_original_formula_sum 'C19 H22 Cl5 Cu N3 '
_cod_database_code 2006213

loop_
_symmetry_equiv_pos_as_xyz
'   +x,   +y,   +z'
'   -x,   -y,   -z'

loop_
_atom_site_aniso_label
_atom_site_aniso_U_11
_atom_site_aniso_U_22
_atom_site_aniso_U_33
_atom_site_aniso_U_12
_atom_site_aniso_U_13
_atom_site_aniso_U_23
Cu1 .0239(4) .0342(5) .0385(5) -.0048(3) .0126(4) -.0020(4)
Cl1 .0307(9) .0423(10) .0361(9) -.0048(7) .0118(7) -.0094(8)
Cl2 .0466(10) .0385(10) .0436(10) -.0081(8) .0201(8) .0056(8)
Cl3 .0322(9) .0487(10) .0598(12) .0065(8) .0207(9) .0064(9)
Cl4 .0335(9) .0409(10) .0714(12) -.0146(8) .0253(9) -.0215(9)
Cl5 .0669(13) .0403(11) .0888(16) -.0228(10) .0360(10) -.0170(10)
N1 .026(3) .027(3) .026(3) -.005(2) .007(2) .002(2)
N2 .025(3) .023(3) .026(3) -.005(2) .009(2) -.001(2)
N3 .021(3) .034(3) .034(3) -.001(2) .011(2) .006(2)
C1 .034(3) .021(3) .026(3) -.004(3) .014(3) .000(3)
C2 .026(3) .021(3) .028(3) -.004(2) .007(3) .002(3)
C3 .028(3) .042(4) .036(4) -.012(3) .011(3) .001(3)
C4 .041(4) .036(4) .046(4) -.013(3) .025(3) .000(3)
C5 .051(4) .031(4) .028(4) -.007(3) .014(3) -.001(3)
C6 .031(3) .031(4) .029(4) -.007(3) .007(3) .000(3)
C7 .028(3) .019(3) .027(3) -.003(2) .013(3) .002(3)
C8 .024(3) .038(4) .036(4) -.002(3) .012(3) .001(3)
C9 .022(3) .033(3) .026(3) -.005(3) .005(3) -.001(3)
C10 .040(4) .038(4) .039(4) -.010(3) .021(3) -.012(3)
C11 .040(4) .058(5) .045(4) -.016(3) .025(4) -.002(4)
C12 .034(4) .033(4) .045(4) -.009(3) .009(3) -.004(3)
C13 .044(4) .045(4) .039(4) -.005(3) .020(3) -.010(3)
C14 .038(4) .043(4) .042(4) -.009(3) .020(3) .002(3)
C15 .032(3) .027(3) .030(4) .002(3) .013(3) .001(3)
C16 .035(4) .058(5) .030(4) -.008(3) .009(3) .011(3)
C17 .123(8) .064(6) .058(6) .028(5) .025(6) .025(5)
C18 .062(5) .031(4) .095(7) .001(4) .010(5) .017(4)
C19 .043(4) .027(4) .044(4) -.002(3) .015(3) -.002(3)

loop_
_atom_site_label
_atom_site_fract_x
_atom_site_fract_y
_atom_site_fract_z
_atom_site_U_iso_or_equiv
_atom_site_thermal_displace_type
_atom_site_calc_flag
_atom_site_calc_attached_atom
Cu1 .72294(8) .79107(5) .52766(9) .0326(2) Uani ? ?
Cl1 .5925(2) .87340(10) .6537(2) .0378(5) Uani ? ?
Cl2 .7909(2) .92050(10) .4439(2) .0423(5) Uani ? ?
Cl3 .9346(2) .69450(10) .5917(2) .0471(5) Uani ? ?
Cl4 .5417(2) .68430(10) .3938(2) .0480(5) Uani ? ?
Cl5 -.2906(2) .43770(10) -.0430(2) .0642(7) Uani ? ?
N1 .3115(5) .8814(3) .3023(5) .0280(10) Uani ? ?
N2 .0625(5) .8599(3) .1576(5) .0260(10) Uani ? ?
N3 .2737(5) .7287(3) .4995(5) .0300(10) Uani ? ?
C1 .1807(6) .8575(4) .3065(6) .027(2) Uani ? ?
C2 .2810(6) .8963(4) .1469(7) .027(2) Uani ? ?
C3 .3773(6) .9180(4) .0818(7) .036(2) Uani ? ?
C4 .3071(7) .9279(4) -.0811(7) .038(2) Uani ? ?
C5 .1462(7) .9192(4) -.1734(7) .038(2) Uani ? ?
C6 .0509(6) .8971(4) -.1083(7) .032(2) Uani ? ?
C7 .1207(6) .8848(4) .0546(6) .024(2) Uani ? ?
C8 -.1055(6) .8456(4) .1108(7) .033(2) Uani ? ?
C9 -.1483(6) .7430(4) .0715(7) .029(2) Uani ? ?
C10 -.2339(7) .7047(4) .1368(7) .038(2) Uani ? ?
C11 -.2787(7) .6115(5) .1024(7) .045(2) Uani ? ?
C12 -.2360(7) .5558(4) .0022(8) .040(2) Uani ? ?
C13 -.1524(7) .5920(5) -.0672(7) .043(2) Uani ? ?
C14 -.1090(7) .6850(4) -.0304(7) .040(2) Uani ? ?
C15 .1851(6) .8242(4) .4564(7) .030(2) Uani ? ?
C16 .3289(7) .7014(5) .6715(7) .042(2) Uani ? ?
C17 .3560(11) .5945(6) .6674(10) .089(3) Uani ? ?
C18 .2716(8) .5585(5) .5008(10) .072(3) Uani ? ?
C19 .1872(7) .6453(4) .3993(7) .040(2) Uani ? ?
H1 .4104 .8872 .3930 .0334 Uani ? ?
H3 .3649 .7315 .4849 .0357 Uani ? ?
H31 .4861 .9256 .1461 .0431 Uani ? ?
H41 .3692 .9408 -.1318 .0457 Uani ? ?
H51 .1009 .9289 -.2851 .0453 Uani ? ?
H61 -.0582 .8907 -.1727 .0388 Uani ? ?
H81 -.1268 .8676 .1969 .0399 Uani ? ?
H82 -.1691 .8827 .0195 .0399 Uani ? ?
H101 -.2625 .7435 .2071 .0451 Uani ? ?
H111 -.3381 .5865 .1476 .0536 Uani ? ?
H131 -.1256 .5534 -.1389 .0515 Uani ? ?
H141 -.0503 .7100 -.0765 .0480 Uani ? ?
H151 .0809 .8191 .4405 .0365 Uani ? ?
H152 .2354 .8693 .5407 .0365 Uani ? ?
H161 .4232 .7305 .7406 .0509 Uani ? ?
H162 .2507 .7196 .7052 .0509 Uani ? ?
H171 .4652 .5778 .7072 .1065 Uani ? ?
H172 .3182 .5669 .7317 .1065 Uani ? ?
H181 .3438 .5275 .4670 .0860 Uani ? ?
H182 .1978 .5147 .4926 .0860 Uani ? ?
H191 .0802 .6516 .3782 .0476 Uani ? ?
H192 .1934 .6403 .3012 .0476 Uani ? ?

loop_
_atom_type_symbol
_atom_type_scat_dispersion_real
_atom_type_scat_dispersion_imag
_atom_type_scat_source
C 0.003 0.002 'International Tables'
H 0.000 0.000 'International Tables'
N 0.006 0.003 'International Tables'
Cl 0.148 0.159 'International Tables'
Cu 0.320 1.265 'International Tables'

loop_
_geom_angle_atom_site_label_1
_geom_angle_atom_site_label_2
_geom_angle_atom_site_label_3
_geom_angle
_geom_angle_publ_flag
Cl1 Cu1 Cl2 97.39(6) yes
Cl1 Cu1 Cl3 137.99(7) yes
Cl1 Cu1 Cl4 97.07(7) yes
Cl2 Cu1 Cl3 100.88(7) yes
Cl2 Cu1 Cl4 131.44(7) yes
Cl3 Cu1 Cl4 98.50(7) yes
C1 N1 C2 110.1(4) yes
C1 N2 C7 108.4(4) yes
C1 N2 C8 126.1(5) yes
C7 N2 C8 125.4(4) yes
C15 N3 C16 114.6(4) yes
C15 N3 C19 115.2(4) yes
C16 N3 C19 105.5(4) yes
N1 C1 N2 108.6(5) no
N1 C1 C15 121.4(5) no
N2 C1 C15 129.7(5) no
N1 C2 C3 131.6(5) no
N1 C2 C7 105.6(5) no
C3 C2 C7 122.8(5) no
C2 C3 C4 116.3(5) no
C3 C4 C5 121.1(5) no
C4 C5 C6 122.3(6) no
C5 C6 C7 117.1(5) no
N2 C7 C2 107.2(5) no
N2 C7 C6 132.4(5) no
C2 C7 C6 120.3(5) no
N2 C8 C9 114.2(5) no
C8 C9 C10 119.2(5) no
C8 C9 C14 123.0(5) no
C10 C9 C14 117.8(5) no
C9 C10 C11 121.6(6) no
C10 C11 C12 118.9(6) no
Cl5 C12 C11 119.9(5) no
Cl5 C12 C13 119.0(5) no
C11 C12 C13 121.1(6) no
C12 C13 C14 118.7(6) no
C9 C14 C13 121.8(6) no
N3 C15 C1 110.0(4) no
N3 C16 C17 103.6(5) no
C16 C17 C18 109.1(6) no
C17 C18 C19 106.7(6) no
N3 C19 C18 104.2(5) no

loop_
_geom_bond_atom_site_label_1
_geom_bond_atom_site_label_2
_geom_bond_site_symmetry_1
_geom_bond_site_symmetry_2
_geom_bond_distance
_geom_bond_publ_flag
Cu1 Cl1 ? ? 2.289(2) yes
Cu1 Cl2 ? ? 2.276(2) yes
Cu1 Cl3 ? ? 2.197(2) yes
Cu1 Cl4 ? ? 2.251(2) yes
Cl5 C12 ? ? 1.747(6) yes
N1 C1 ? ? 1.344(6) yes
N1 C2 ? ? 1.380(6) yes
N2 C1 ? ? 1.342(6) yes
N2 C7 ? ? 1.395(6) yes
N2 C8 ? ? 1.493(6) yes
N3 C15 ? ? 1.495(6) yes
N3 C16 ? ? 1.519(7) yes
N3 C19 ? ? 1.503(7) yes
C1 C15 ? ? 1.495(7) no
C2 C3 ? ? 1.382(7) no
C2 C7 ? ? 1.397(7) no
C3 C4 ? ? 1.376(8) no
C4 C5 ? ? 1.396(8) no
C5 C6 ? ? 1.374(7) no
C6 C7 ? ? 1.380(7) no
C8 C9 ? ? 1.506(7) no
C9 C10 ? ? 1.385(7) no
C9 C14 ? ? 1.379(8) no
C10 C11 ? ? 1.384(8) no
C11 C12 ? ? 1.368(8) no
C12 C13 ? ? 1.383(8) no
C13 C14 ? ? 1.379(8) no
C16 C17 ? ? 1.498(9) no
C17 C18 ? ? 1.478(10) no
C18 C19 ? ? 1.520(8) no
